data_7002882
loop_
_publ_author_name
'Chakraborty, Joy'
'Ray, Aurkie'
'Pilet, Guillaume'
'Chastanet, Guillaume'
'Luneau, Dominique'
'Ziessel, Raymond F.'
'Charbonni\`ere, Lo\"ic J.'
'Carrella, Luca'
'Rentschler, Eva'
'El Fallah, M. S.'
'Mitra, Samiran'

_publ_section_title
;
 Syntheses, characterisation, magnetism and photoluminescence of a
 homodinuclear Ln(III)-Schiff base family
;
_journal_coden_ASTM DTARAF
_journal_issue 46
_journal_name_full 'Dalton Transactions'
_journal_page_first 10263
_journal_page_last 10272
_journal_paper_doi 10.1039/b908910a
_journal_year 2009
_chemical_formula_moiety 'C36 H38 N8 O10 Pr2'
_chemical_formula_sum 'C36 H38 N8 O10 Pr2'
_chemical_formula_weight 1024.56
_space_group_IT_number 14
_symmetry_cell_setting monoclinic
_symmetry_space_group_name_Hall '-P 2yn'
_symmetry_space_group_name_H-M 'P 1 21/n 1'
_atom_sites_solution_hydrogens geom
_atom_sites_solution_primary direct
_cell_angle_alpha 90
_cell_angle_beta 110.368(2)
_cell_angle_gamma 90
_cell_formula_units_Z 2
_cell_length_a 12.8085(4)
_cell_length_b 11.9086(6)
_cell_length_c 13.8970(5)
_cell_measurement_reflns_used 29377
_cell_measurement_temperature 120(2)
_cell_measurement_theta_max 38
_cell_measurement_theta_min 1
_cell_volume 1987.19(14)
_computing_cell_refinement 'DENZO/SCALEPACK (Otwinowski & Minor, 1997)'
_computing_data_collection 'COLLECT (Nonius, 1997-2001).'
_computing_data_reduction 'DENZO/SCALEPACK (Otwinowski & Minor, 1997)'
_computing_molecular_graphics 'CAMERON (Watkin et al., 1996)'
_computing_publication_material 'CRYSTALS (Betteridge et al., 2003)'
_computing_structure_refinement 'CRYSTALS (Betteridge et al., 2003)'
_computing_structure_solution 'SIR92 (Altomare et al., 1994)'
_diffrn_ambient_temperature 120(2)
_diffrn_measured_fraction_theta_full 1.000
_diffrn_measured_fraction_theta_max 0.994
_diffrn_measurement_device 'Nonius KappaCCD'
_diffrn_measurement_device_type Area
_diffrn_measurement_method \w/2\q
_diffrn_radiation_monochromator graphite
_diffrn_radiation_type 'Mo K\a'
_diffrn_radiation_wavelength 0.71073
_diffrn_reflns_av_R_equivalents 0.100
_diffrn_reflns_limit_h_max 20
_diffrn_reflns_limit_h_min -22
_diffrn_reflns_limit_k_max 20
_diffrn_reflns_limit_k_min -17
_diffrn_reflns_limit_l_max 23
_diffrn_reflns_limit_l_min -23
_diffrn_reflns_number 30639
_diffrn_reflns_theta_full 36.971
_diffrn_reflns_theta_max 37.725
_diffrn_reflns_theta_min 1.864
_diffrn_standards_number 0
_exptl_absorpt_coefficient_mu 2.485
_exptl_absorpt_correction_T_max 0.87
_exptl_absorpt_correction_T_min 0.65
_exptl_absorpt_correction_type multi-scan
_exptl_absorpt_process_details 'DENZO/SCALEPACK (Otwinowski & Minor, 1997)'
_exptl_crystal_colour colourless
_exptl_crystal_density_diffrn 1.645
_exptl_crystal_density_method 'not measured'
_exptl_crystal_description plate
_exptl_crystal_F_000 1016
_exptl_crystal_size_max 0.18
_exptl_crystal_size_mid 0.17
_exptl_crystal_size_min 0.06
_refine_diff_density_max 3.47
_refine_diff_density_min -2.37
_refine_ls_extinction_method None
_refine_ls_goodness_of_fit_ref 1.0657
_refine_ls_hydrogen_treatment constr
_refine_ls_matrix_type full
_refine_ls_number_parameters 253
_refine_ls_number_reflns 5396
_refine_ls_number_restraints 0
_refine_ls_R_factor_all 0.0988
_refine_ls_R_factor_gt 0.0570
_refine_ls_shift/su_max 0.000862
_refine_ls_structure_factor_coef F
_refine_ls_weighting_details
;
Method, part 1, Chebychev polynomial, (Watkin, 1994, Prince, 1982)
[weight] = 1.0/[A~0~*T~0~(x)+A~1~*T~1~(x) ... +A~n-1~]*T~n-1~(x)]
where A~i~ are the Chebychev coefficients listed below and x= Fcalc/Fmax
Method = Robust Weighting (Prince, 1982)
W = [weight] * [1-(deltaF/6*sigmaF)^2^]^2^
A~i~ are:
0.867 0.992 0.673 0.301 0.160
;
_refine_ls_weighting_scheme calc
_refine_ls_wR_factor_all 0.1223
_refine_ls_wR_factor_gt 0.0649
_refine_ls_wR_factor_ref 0.0600
_reflns_limit_h_max 20
_reflns_limit_h_min -22
_reflns_limit_k_max 20
_reflns_limit_k_min 0
_reflns_limit_l_max 23
_reflns_limit_l_min 0
_reflns_number_gt 6217
_reflns_number_total 10558
_reflns_threshold_expression I>2.0\s(I)
_oxford_diffrn_Wilson_B_factor 0.00
_oxford_diffrn_Wilson_scale 0.00
_oxford_refine_ls_r_factor_ref 0.0528
_oxford_refine_ls_scale 0.1504(3)
_oxford_reflns_number_all 10538
_oxford_reflns_threshold_expression_ref I>3.0\s(I)
_cod_data_source_file B908910A.txt
_cod_data_source_block 2
_cod_depositor_comments
;
The following automatic conversions were performed:
'_symmetry_cell_setting' value 'Monoclinic' changed to 'monoclinic'
according to '/home/saulius/struct/CIF-dictionaries/cif_core.dic'
dictionary named 'cif_core.dic' version 2.4.1 from 2010-06-29.

Automatic conversion script
Id: cif_fix_enum 1527 2010-12-29 10:47:43Z saulius 
;
_cod_original_sg_symbol_H-M 'P 1 21/n 1 '
_cod_database_code 7002882

loop_
_symmetry_equiv_pos_as_xyz
x,y,z
-x,-y,-z
-x+1/2,y+1/2,-z+1/2
x+1/2,-y+1/2,z+1/2

loop_
_atom_site_label
_atom_site_type_symbol
_atom_site_fract_x
_atom_site_fract_y
_atom_site_fract_z
_atom_site_U_iso_or_equiv
_atom_site_occupancy
_atom_site_adp_type
_atom_site_refinement_flags_posn
_atom_site_refinement_flags_adp
_atom_site_refinement_flags_occupancy
_atom_site_disorder_assembly
_atom_site_disorder_group
_oxford_atom_site_special_shape
_atom_site_attached_hydrogens
Pr1 Pr 0.51964(2) 0.16125(2) 0.527051(18) 0.0176 1.0000 Uani . . . . . . .
O27 O 0.5414(3) -0.0198(3) 0.6069(2) 0.0205 1.0000 Uani . . . . . . .
C26 C 0.5434(4) -0.0349(4) 0.7036(3) 0.0182 1.0000 Uani . . . . . . .
C25 C 0.6371(4) -0.0828(4) 0.7771(4) 0.0238 1.0000 Uani . . . . . . .
C24 C 0.6389(5) -0.1054(5) 0.8757(4) 0.0302 1.0000 Uani . . . . . . .
C23 C 0.5468(6) -0.0823(6) 0.9031(4) 0.0370 1.0000 Uani . . . . . . .
C22 C 0.4545(5) -0.0331(5) 0.8324(4) 0.0312 1.0000 Uani . . . . . . .
C21 C 0.4524(4) -0.0043(5) 0.7331(4) 0.0249 1.0000 Uani . . . . . . .
C20 C 0.3533(4) 0.0528(5) 0.6651(4) 0.0254 1.0000 Uani . . . . . . .
N19 N 0.3510(3) 0.1165(4) 0.5901(3) 0.0224 1.0000 Uani . . . . . . .
C18 C 0.2435(4) 0.1676(5) 0.5289(4) 0.0282 1.0000 Uani . . . . . . .
C17 C 0.2622(4) 0.2821(5) 0.4907(4) 0.0305 1.0000 Uani . . . . . . .
N16 N 0.3330(4) 0.2683(4) 0.4276(3) 0.0240 1.0000 Uani . . . . . . .
C15 C 0.3606(5) 0.3773(4) 0.3899(4) 0.0289 1.0000 Uani . . . . . . .
C14 C 0.4284(5) 0.3548(5) 0.3218(5) 0.0308 1.0000 Uani . . . . . . .
N13 N 0.5297(4) 0.2875(4) 0.3766(3) 0.0260 1.0000 Uani . . . . . . .
C12 C 0.6054(5) 0.2891(5) 0.3368(5) 0.0334 1.0000 Uani . . . . . . .
C11 C 0.7118(5) 0.2303(5) 0.3721(5) 0.0318 1.0000 Uani . . . . . . .
C10 C 0.7760(7) 0.2353(8) 0.3087(7) 0.0567 1.0000 Uani . . . . . . .
C9 C 0.8784(7) 0.1856(9) 0.3346(8) 0.0617 1.0000 Uani . . . . . . .
C8 C 0.9207(6) 0.1279(7) 0.4276(7) 0.0446 1.0000 Uani . . . . . . .
C7 C 0.8603(5) 0.1214(5) 0.4927(5) 0.0318 1.0000 Uani . . . . . . .
C6 C 0.7528(4) 0.1706(4) 0.4658(4) 0.0244 1.0000 Uani . . . . . . .
O5 O 0.6953(3) 0.1606(3) 0.5272(3) 0.0250 1.0000 Uani . . . . . . .
N1 N 0.5889(4) 0.3171(4) 0.7096(3) 0.0219 1.0000 Uani . . . . . . .
O3 O 0.5229(3) 0.3481(3) 0.6218(3) 0.0298 1.0000 Uani . . . . . . .
O2 O 0.6216(3) 0.2158(3) 0.7175(3) 0.0291 1.0000 Uani . . . . . . .
O4 O 0.6192(4) 0.3821(4) 0.7825(3) 0.0305 1.0000 Uani . . . . . . .
H251 H 0.6991 -0.0998 0.7596 0.0269 1.0000 Uiso R . . . . . .
H241 H 0.7023 -0.1364 0.9239 0.0351 1.0000 Uiso R . . . . . .
H231 H 0.5474 -0.0995 0.9684 0.0449 1.0000 Uiso R . . . . . .
H221 H 0.3924 -0.0184 0.8503 0.0389 1.0000 Uiso R . . . . . .
H201 H 0.2872 0.0429 0.6773 0.0309 1.0000 Uiso R . . . . . .
H181 H 0.1957 0.1749 0.5696 0.0321 1.0000 Uiso R . . . . . .
H182 H 0.2073 0.1198 0.4707 0.0319 1.0000 Uiso R . . . . . .
H171 H 0.2983 0.3303 0.5481 0.0339 1.0000 Uiso R . . . . . .
H172 H 0.1916 0.3148 0.4499 0.0339 1.0000 Uiso R . . . . . .
H151 H 0.4027 0.4241 0.4474 0.0308 1.0000 Uiso R . . . . . .
H152 H 0.2923 0.4151 0.3505 0.0307 1.0000 Uiso R . . . . . .
H141 H 0.4509 0.4262 0.3012 0.0349 1.0000 Uiso R . . . . . .
H142 H 0.3828 0.3144 0.2605 0.0347 1.0000 Uiso R . . . . . .
H121 H 0.5914 0.3331 0.2781 0.0392 1.0000 Uiso R . . . . . .
H101 H 0.7478 0.2735 0.2467 0.0729 1.0000 Uiso R . . . . . .
H91 H 0.9188 0.1900 0.2912 0.0811 1.0000 Uiso R . . . . . .
H81 H 0.9903 0.0936 0.4461 0.0572 1.0000 Uiso R . . . . . .
H71 H 0.8903 0.0841 0.5553 0.0391 1.0000 Uiso R . . . . . .
H27 H 0.2950 0.2275 0.3731 0.0330 1.0000 Uiso R . . . . . .

loop_
_atom_site_aniso_label
_atom_site_aniso_U_11
_atom_site_aniso_U_22
_atom_site_aniso_U_33
_atom_site_aniso_U_23
_atom_site_aniso_U_13
_atom_site_aniso_U_12
Pr1 0.01820(9) 0.01439(9) 0.01725(9) -0.00054(10) 0.00231(6) 0.00065(11)
O27 0.0246(14) 0.0150(13) 0.0185(13) -0.0010(11) 0.0031(11) 0.0012(12)
C26 0.0264(19) 0.0112(17) 0.0152(15) 0.0005(12) 0.0052(14) -0.0016(14)
C25 0.029(2) 0.0171(19) 0.0220(19) 0.0019(16) 0.0043(17) 0.0005(17)
C24 0.042(3) 0.022(2) 0.022(2) 0.0061(18) 0.006(2) 0.007(2)
C23 0.053(4) 0.035(3) 0.023(2) 0.006(2) 0.015(2) 0.006(3)
C22 0.041(3) 0.030(3) 0.028(2) 0.0039(19) 0.019(2) 0.006(2)
C21 0.029(2) 0.024(2) 0.0203(17) -0.0012(16) 0.0072(16) -0.0013(18)
C20 0.025(2) 0.027(2) 0.025(2) -0.0043(18) 0.0097(17) 0.0015(18)
N19 0.0205(16) 0.0234(19) 0.0210(16) -0.0004(14) 0.0043(13) 0.0040(15)
C18 0.0193(17) 0.038(3) 0.023(2) 0.001(2) 0.0025(15) 0.003(2)
C17 0.025(2) 0.034(3) 0.026(2) -0.001(2) 0.0007(18) 0.012(2)
N16 0.0251(18) 0.0183(18) 0.0220(17) -0.0003(14) -0.0002(14) 0.0027(14)
C15 0.032(2) 0.0153(19) 0.031(2) 0.0030(17) -0.0006(19) 0.0032(18)
C14 0.037(3) 0.021(3) 0.030(2) 0.0049(19) 0.005(2) 0.000(2)
N13 0.029(2) 0.0204(19) 0.0251(19) 0.0040(15) 0.0048(16) 0.0000(16)
C12 0.039(3) 0.026(3) 0.034(3) 0.008(2) 0.011(2) -0.004(2)
C11 0.036(3) 0.029(3) 0.035(3) 0.003(2) 0.018(2) -0.007(2)
C10 0.060(5) 0.065(6) 0.058(5) 0.029(4) 0.036(4) 0.007(4)
C9 0.052(4) 0.084(7) 0.067(5) 0.018(5) 0.044(4) 0.002(4)
C8 0.034(3) 0.047(4) 0.061(4) 0.000(3) 0.028(3) 0.000(3)
C7 0.026(2) 0.026(2) 0.044(3) -0.002(2) 0.013(2) -0.002(2)
C6 0.0229(18) 0.018(2) 0.032(2) -0.0035(18) 0.0096(17) -0.0041(17)
O5 0.0230(14) 0.0261(16) 0.0251(15) 0.0005(15) 0.0073(12) 0.0004(15)
N1 0.0216(16) 0.0204(19) 0.0203(16) -0.0012(13) 0.0029(13) -0.0027(13)
O3 0.0365(19) 0.0200(18) 0.0196(14) -0.0036(14) -0.0072(13) 0.0036(16)
O2 0.0362(19) 0.0192(16) 0.0222(16) -0.0010(13) -0.0021(14) 0.0043(15)
O4 0.038(2) 0.0250(19) 0.0211(16) -0.0057(14) 0.0012(15) 0.0006(16)

loop_
_atom_type_symbol
_atom_type_scat_dispersion_real
_atom_type_scat_dispersion_imag
_atom_type_scat_Cromer_Mann_a1
_atom_type_scat_Cromer_Mann_b1
_atom_type_scat_Cromer_Mann_a2
_atom_type_scat_Cromer_Mann_b2
_atom_type_scat_Cromer_Mann_a3
_atom_type_scat_Cromer_Mann_b3
_atom_type_scat_Cromer_Mann_a4
_atom_type_scat_Cromer_Mann_b4
_atom_type_scat_Cromer_Mann_c
_atom_type_scat_source
Pr -0.2180 2.8214 22.0440 2.7739 19.6697 0.2221 12.3856 16.7669 2.8243 143.6440 2.0583 'International Tables Vol C 4.2.6.8 and 6.1.1.4'
C 0.0033 0.0016 2.3100 20.8439 1.0200 10.2075 1.5886 0.5687 0.8650 51.6512 0.2156 'International Tables Vol C 4.2.6.8 and 6.1.1.4'
O 0.0106 0.0060 3.0485 13.2771 2.2868 5.7011 1.5463 0.3239 0.8670 32.9089 0.2508 'International Tables Vol C 4.2.6.8 and 6.1.1.4'
N 0.0061 0.0033 12.2126 0.0057 3.1322 9.8933 2.0125 28.9975 1.1663 0.5826 -11.5290 'International Tables Vol C 4.2.6.8 and 6.1.1.4'
H 0.0000 0.0000 0.4930 10.5109 0.3229 26.1257 0.1402 3.1424 0.0408 57.7998 0.0030 'International Tables Vol C 4.2.6.8 and 6.1.1.4'

loop_
_geom_angle_atom_site_label_1
_geom_angle_site_symmetry_1
_geom_angle_atom_site_label_2
_geom_angle_site_symmetry_2
_geom_angle_atom_site_label_3
_geom_angle_site_symmetry_3
_geom_angle
_geom_angle_publ_flag
O27 2_656 Pr1 . O27 . 71.64(12) yes
O27 2_656 Pr1 . N19 . 91.81(13) yes
O27 . Pr1 . N19 . 69.09(13) yes
O27 2_656 Pr1 . N16 . 86.70(12) yes
O27 . Pr1 . N16 . 128.01(13) yes
N19 . Pr1 . N16 . 64.92(14) yes
O27 2_656 Pr1 . N13 . 83.03(13) yes
O27 . Pr1 . N13 . 149.03(14) yes
N19 . Pr1 . N13 . 130.70(14) yes
N16 . Pr1 . N13 . 65.85(15) yes
O27 2_656 Pr1 . O5 . 93.06(13) yes
O27 . Pr1 . O5 . 92.35(13) yes
N19 . Pr1 . O5 . 158.17(13) yes
N16 . Pr1 . O5 . 136.61(14) yes
N13 . Pr1 . O5 . 71.06(14) yes
O27 2_656 Pr1 . O3 . 158.99(11) yes
O27 . Pr1 . O3 . 124.17(12) yes
N19 . Pr1 . O3 . 82.83(14) yes
N16 . Pr1 . O3 . 72.61(12) yes
N13 . Pr1 . O3 . 85.15(14) yes
O27 2_656 Pr1 . O2 . 150.33(12) yes
O27 . Pr1 . O2 . 79.43(12) yes
N19 . Pr1 . O2 . 83.80(14) yes
N16 . Pr1 . O2 . 117.17(13) yes
N13 . Pr1 . O2 . 121.65(14) yes
O5 . Pr1 . O3 . 99.44(14) yes
O5 . Pr1 . O2 . 81.45(14) yes
O3 . Pr1 . O2 . 49.46(12) yes
Pr1 2_656 O27 . Pr1 . 108.36(12) yes
Pr1 2_656 O27 . C26 . 124.1(3) yes
Pr1 . O27 . C26 . 122.7(3) yes
O27 . C26 . C25 . 119.7(4) yes
O27 . C26 . C21 . 121.6(4) yes
C25 . C26 . C21 . 118.7(4) yes
C26 . C25 . C24 . 120.9(5) yes
C26 . C25 . H251 . 119.5 no
C24 . C25 . H251 . 119.5 no
C25 . C24 . C23 . 120.6(5) yes
C25 . C24 . H241 . 119.8 no
C23 . C24 . H241 . 119.6 no
C24 . C23 . C22 . 119.3(5) yes
C24 . C23 . H231 . 120.4 no
C22 . C23 . H231 . 120.3 no
C23 . C22 . C21 . 121.3(6) yes
C23 . C22 . H221 . 119.5 no
C21 . C22 . H221 . 119.2 no
C22 . C21 . C26 . 118.9(5) yes
C22 . C21 . C20 . 117.5(5) yes
C26 . C21 . C20 . 123.5(4) yes
C21 . C20 . N19 . 124.8(5) yes
C21 . C20 . H201 . 117.8 no
N19 . C20 . H201 . 117.4 no
Pr1 . N19 . C20 . 126.7(3) yes
Pr1 . N19 . C18 . 115.5(3) yes
C20 . N19 . C18 . 117.8(4) yes
N19 . C18 . C17 . 110.1(4) yes
N19 . C18 . H181 . 110.6 no
C17 . C18 . H181 . 109.4 no
N19 . C18 . H182 . 108.7 no
C17 . C18 . H182 . 109.1 no
H181 . C18 . H182 . 109.0 no
C18 . C17 . N16 . 108.2(4) yes
C18 . C17 . H171 . 109.7 no
N16 . C17 . H171 . 110.0 no
C18 . C17 . H172 . 109.8 no
N16 . C17 . H172 . 109.9 no
H171 . C17 . H172 . 109.1 no
Pr1 . N16 . C17 . 112.1(3) yes
Pr1 . N16 . C15 . 108.9(3) yes
C17 . N16 . C15 . 112.5(4) yes
Pr1 . N16 . H27 . 108.1 no
C17 . N16 . H27 . 107.4 no
C15 . N16 . H27 . 107.6 no
N16 . C15 . C14 . 108.9(4) yes
N16 . C15 . H151 . 110.0 no
C14 . C15 . H151 . 110.0 no
N16 . C15 . H152 . 109.1 no
C14 . C15 . H152 . 109.3 no
H151 . C15 . H152 . 109.5 no
C15 . C14 . N13 . 111.3(4) yes
C15 . C14 . H141 . 108.7 no
N13 . C14 . H141 . 109.1 no
C15 . C14 . H142 . 109.5 no
N13 . C14 . H142 . 109.4 no
H141 . C14 . H142 . 108.8 no
C14 . N13 . Pr1 . 116.2(4) yes
C14 . N13 . C12 . 115.5(5) yes
Pr1 . N13 . C12 . 127.8(4) yes
N13 . C12 . C11 . 127.7(5) yes
N13 . C12 . H121 . 116.3 no
C11 . C12 . H121 . 116.0 no
C12 . C11 . C10 . 116.9(6) yes
C12 . C11 . C6 . 123.7(5) yes
C10 . C11 . C6 . 119.3(6) yes
C11 . C10 . C9 . 122.4(7) yes
C11 . C10 . H101 . 118.7 no
C9 . C10 . H101 . 118.9 no
C10 . C9 . C8 . 119.0(7) yes
C10 . C9 . H91 . 120.6 no
C8 . C9 . H91 . 120.4 no
C9 . C8 . C7 . 120.5(7) yes
C9 . C8 . H81 . 119.8 no
C7 . C8 . H81 . 119.7 no
C8 . C7 . C6 . 121.1(6) yes
C8 . C7 . H71 . 119.6 no
C6 . C7 . H71 . 119.3 no
C7 . C6 . C11 . 117.7(5) yes
C7 . C6 . O5 . 120.2(5) yes
C11 . C6 . O5 . 122.2(5) yes
C6 . O5 . Pr1 . 141.8(3) yes
O3 . N1 . O2 . 116.6(4) yes
O3 . N1 . O4 . 121.5(4) yes
O2 . N1 . O4 . 121.9(4) yes
Pr1 . O3 . N1 . 97.3(3) yes
Pr1 . O2 . N1 . 96.6(3) yes

loop_
_geom_bond_atom_site_label_1
_geom_bond_site_symmetry_1
_geom_bond_atom_site_label_2
_geom_bond_site_symmetry_2
_geom_bond_distance
_geom_bond_publ_flag
Pr1 . O27 2_656 2.429(3) yes
Pr1 . O27 . 2.396(4) yes
Pr1 . N19 . 2.653(4) yes
Pr1 . N16 . 2.636(4) yes
Pr1 . N13 . 2.615(4) yes
Pr1 . O5 . 2.249(3) yes
Pr1 . O3 . 2.578(4) yes
Pr1 . O2 . 2.594(4) yes
O27 . C26 . 1.349(5) yes
C26 . C25 . 1.398(7) yes
C26 . C21 . 1.411(7) yes
C25 . C24 . 1.389(7) yes
C25 . H251 . 0.930 no
C24 . C23 . 1.387(9) yes
C24 . H241 . 0.931 no
C23 . C22 . 1.377(9) yes
C23 . H231 . 0.927 no
C22 . C21 . 1.413(7) yes
C22 . H221 . 0.928 no
C21 . C20 . 1.460(7) yes
C20 . N19 . 1.281(7) yes
C20 . H201 . 0.926 no
N19 . C18 . 1.475(6) yes
C18 . C17 . 1.512(9) yes
C18 . H181 . 0.972 no
C18 . H182 . 0.964 no
C17 . N16 . 1.474(7) yes
C17 . H171 . 0.961 no
C17 . H172 . 0.966 no
N16 . C15 . 1.488(7) yes
N16 . H27 . 0.890 no
C15 . C14 . 1.515(9) yes
C15 . H151 . 0.970 no
C15 . H152 . 0.966 no
C14 . N13 . 1.489(7) yes
C14 . H141 . 0.973 no
C14 . H142 . 0.975 no
N13 . C12 . 1.273(8) yes
C12 . C11 . 1.457(9) yes
C12 . H121 . 0.933 no
C11 . C10 . 1.399(9) yes
C11 . C6 . 1.414(8) yes
C10 . C9 . 1.368(12) yes
C10 . H101 . 0.929 no
C9 . C8 . 1.396(12) yes
C9 . H91 . 0.923 no
C8 . C7 . 1.383(9) yes
C8 . H81 . 0.931 no
C7 . C6 . 1.421(8) yes
C7 . H71 . 0.932 no
C6 . O5 . 1.313(6) yes
N1 . O3 . 1.274(5) yes
N1 . O2 . 1.269(6) yes
N1 . O4 . 1.226(6) yes
